data_7113584
loop_
_publ_author_name
'P\'erollier, C\'eline'
'Constant, Samuel'
'Jodry, Jonathan J.'
'Bernardinelli, G\'erald'
'Lacour, J\'er\^ome'

_publ_section_title
;
 Mannose derived hexacoordinated phosphate -- a generally efficient chiral
 anion for asymmetric applications
;
_journal_coden_ASTM CHCOFS
_journal_issue 16
_journal_name_full
;
 Chemical Communications (Cambridge, United Kingdom)
;
_journal_page_first 2014
_journal_page_last 2015
_journal_paper_doi 10.1039/b305169b
_journal_year 2003
_chemical_formula_moiety '(C26 H16 O10 P Cl8) (C2 H8 N) (C3 H6 O)'
_chemical_formula_sum 'C31 H30 Cl8 N O11 P'
_chemical_formula_weight 907.2
_chemical_name_systematic
;
Dimethylammonium (\L)-Bis[3,4,5,6-tetrachlorobenzene-1,2-diolato]
[D-6-Methoxy-2-phenyl-hexahydro-pyrano[3,2-d][1,3]dioxine-7,8-
diolato]phosphate acetone solvate
;
_space_group_IT_number 5
_symmetry_cell_setting monoclinic
_symmetry_space_group_name_Hall 'C 2y'
_symmetry_space_group_name_H-M 'C 1 2 1'
_audit_conform_dict_name cif_core.dic
_audit_conform_dict_version 2.0.1
_audit_creation_date 2003-03-25
_audit_creation_method from_xtal_archive_file_using_CIFIO
_audit_update_record 2003-03-25
_cell_angle_alpha 90.00000
_cell_angle_beta 110.117(7)
_cell_angle_gamma 90.00000
_cell_formula_units_Z 4
_cell_length_a 18.5028(13)
_cell_length_b 16.1920(8)
_cell_length_c 14.6519(9)
_cell_measurement_reflns_used 8000
_cell_measurement_temperature 200
_cell_measurement_theta_max 27.85
_cell_measurement_theta_min 2.55
_cell_volume 4121.9(5)
_computing_cell_refinement 'CELL (Stoe & Cie, 1999)'
_computing_data_collection 'EXPOSE (Stoe & Cie, 1999)'
_computing_data_reduction 'XRED (Stoe & Cie, 1999)'
_computing_molecular_graphics xtal_gx3
_computing_publication_material xtal_CIFIO
_computing_structure_refinement xtal_CRYLSQ
_computing_structure_solution SIR97
_diffrn_detector_area_resol_mean 6
_diffrn_measurement_device_type 'Stoe Ipds'
_diffrn_measurement_method \f
_diffrn_radiation_type MoK\a
_diffrn_radiation_wavelength .71073
_diffrn_reflns_av_R_equivalents .046
_diffrn_reflns_limit_h_max 24
_diffrn_reflns_limit_h_min -24
_diffrn_reflns_limit_k_max 21
_diffrn_reflns_limit_k_min -21
_diffrn_reflns_limit_l_max 19
_diffrn_reflns_limit_l_min -19
_diffrn_reflns_number 31887
_diffrn_reflns_theta_max 28.14
_diffrn_standards_decay_% 0
_exptl_absorpt_coefficient_mu .64
_exptl_absorpt_correction_T_max .9235
_exptl_absorpt_correction_T_min .8679
_exptl_absorpt_correction_type numerical
_exptl_absorpt_process_details 'XRED; Stoe & Cie, 1999'
_exptl_crystal_colour colourless
_exptl_crystal_density_diffrn 1.462
_exptl_crystal_density_meas ?
_exptl_crystal_description prism
_exptl_crystal_size_max .23
_exptl_crystal_size_mid .19
_exptl_crystal_size_min .16
_refine_diff_density_max .555
_refine_diff_density_min -.339
_refine_ls_abs_structure_details Flack_xabs_refined
_refine_ls_abs_structure_Flack .01(7)
_refine_ls_extinction_method none
_refine_ls_goodness_of_fit_ref 1.80(3)
_refine_ls_hydrogen_treatment noref
_refine_ls_number_parameters 511
_refine_ls_number_reflns 5943
_refine_ls_R_factor_gt .036
_refine_ls_shift/su_max .173
_refine_ls_structure_factor_coef F
_refine_ls_weighting_details \w=1/[\s^2^(Fo)+0.0002(Fo^2^)]
_refine_ls_weighting_scheme calc
_refine_ls_wR_factor_ref .036
_reflns_number_gt 5943
_reflns_number_total 9336
_reflns_threshold_expression 'refl observed if Fo > 4.0 \s(Fo)'
_cod_duplicate_entry 7103843
_cod_data_source_file b305169b.txt
_cod_data_source_block PERO
_cod_depositor_comments
;
The following automatic conversions were performed:

'_exptl_crystal_density_meas' value 'not_measured' was changed to '?'
- the value is perceived as not measured.

Automatic conversion script
Id: cif_fix_values 3008 2015-01-20 13:52:24Z robertas 
;
_cod_original_sg_symbol_H-M 'C 2'
_cod_original_formula_sum 'C31 H30 N O11 P Cl8'
_cod_database_code 7113584

loop_
_symmetry_equiv_pos_as_xyz
+x,+y,+z
-x,+y,-z
1/2+x,1/2+y,+z
1/2-x,1/2+y,-z

loop_
_atom_site_label
_atom_site_fract_x
_atom_site_fract_y
_atom_site_fract_z
_atom_site_U_iso_or_equiv
_atom_site_occupancy
_atom_site_adp_type
P1 .50626(8) .16351(11) .24949(12) .0314(7) 1.00000 Uani
O1 .47656(19) .0645(3) .2654(3) .0339(19) 1.00000 Uani
O2 .5430(3) .1270(3) .1628(4) .039(3) 1.00000 Uani
O3 .59141(19) .1372(3) .3432(3) .0353(19) 1.00000 Uani
O4 .5457(2) .2592(3) .2384(3) .036(2) 1.00000 Uani
O5 .47028(19) .1996(3) .3328(3) .0320(19) 1.00000 Uani
O6 .4260(2) .1881(3) .1591(3) .036(2) 1.00000 Uani
O7 .2622(2) .1312(3) .1053(4) .038(2) 1.00000 Uani
O8 .1613(2) .1024(3) .1628(4) .049(3) 1.00000 Uani
O9 .3113(3) .2117(3) .3528(4) .038(2) 1.00000 Uani
O10 .3249(3) .3507(3) .3191(4) .050(3) 1.00000 Uani
Cl1 .45816(11) -.11808(12) .30355(15) .0602(10) 1.00000 Uani
Cl2 .53542(12) -.23195(13) .18711(17) .0755(12) 1.00000 Uani
Cl3 .61845(12) -.15180(16) .05587(17) .0784(13) 1.00000 Uani
Cl4 .62165(10) .04354(15) .03779(15) .0663(11) 1.00000 Uani
Cl5 .75084(8) .10035(12) .48417(13) .0490(8) 1.00000 Uani
Cl6 .85888(9) .25808(15) .51995(18) .0775(12) 1.00000 Uani
Cl7 .79695(10) .41836(14) .3999(2) .0873(13) 1.00000 Uani
Cl8 .62963(9) .42259(12) .24494(15) .0577(9) 1.00000 Uani
C1 .5072(3) .0085(4) .2216(5) .036(3) 1.00000 Uani
C2 .5040(4) -.0765(5) .2300(5) .045(4) 1.00000 Uani
C3 .5393(4) -.1266(5) .1779(6) .052(4) 1.00000 Uani
C4 .5762(4) -.0906(5) .1203(6) .053(4) 1.00000 Uani
C5 .5790(3) -.0044(6) .1114(5) .048(4) 1.00000 Uani
C6 .5449(3) .0436(5) .1624(5) .042(4) 1.00000 Uani
C7 .6443(3) .1971(4) .3609(5) .031(3) 1.00000 Uani
C8 .7182(3) .1922(4) .4252(5) .039(3) 1.00000 Uani
C9 .7661(3) .2617(5) .4376(5) .048(4) 1.00000 Uani
C10 .7384(4) .3328(4) .3832(6) .050(4) 1.00000 Uani
C11 .6639(4) .3363(4) .3153(5) .043(4) 1.00000 Uani
C12 .6178(3) .2677(4) .3038(5) .035(3) 1.00000 Uani
C13 .4111(3) .2593(4) .2897(5) .033(3) 1.00000 Uani
C14 .3677(3) .2226(4) .1907(5) .033(3) 1.00000 Uani
C15 .3109(3) .1579(4) .1996(5) .036(3) 1.00000 Uani
C16 .2097(3) .0694(4) .1161(5) .041(3) 1.00000 Uani
C17 .2042(4) .1272(4) .2604(6) .044(4) 1.00000 Uani
C18 .2625(3) .1920(4) .2548(5) .036(3) 1.00000 Uani
C19 .3636(3) .2755(4) .3549(5) .036(3) 1.00000 Uani
C20 .2796(5) .3805(5) .3733(7) .070(5) 1.00000 Uani
C21 .1622(4) .0410(4) .0144(6) .049(4) 1.00000 Uani
C22 .1940(4) -.0154(4) -.0308(6) .053(4) 1.00000 Uani
C23 .1518(5) -.0408(5) -.1256(7) .071(5) 1.00000 Uani
C24 .0779(5) -.0122(6) -.1705(7) .074(5) 1.00000 Uani
C25 .0471(4) .0431(6) -.1246(7) .078(5) 1.00000 Uani
C26 .0894(4) .0716(5) -.0332(7) .064(5) 1.00000 Uani
N1a .50000 .1006(4) .50000 .031(4) 1.00000 Uani
C1a .4300(4) .0497(4) .4729(5) .043(4) 1.00000 Uani
N1b .50000 .2635(6) .00000 .099(9) 1.00000 Uani
C1b .4220(8) .2766(10) -.0283(14) .075(11) .50000 Uani
C2b .5405(9) .3427(11) -.0140(15) .094(13) .50000 Uani
C1c .2404(14) .2289(11) -.1522(17) .087(13) .50000 Uani
C2c .1988(19) .1694(14) -.222(3) .129(19) .50000 Uani
C3c .1998(9) .2599(11) -.0988(11) .065(9) .50000 Uani
O1c .3151(11) .2427(10) -.1286(19) .155(15) .50000 Uani
C1d .5096(19) .4622(13) .483(3) .14(3) .50000 Uani
C2d .542(2) .525(2) .439(3) .15(3) .50000 Uani
C3d .471(5) .485(3) .548(6) .23(4) .50000 Uiso
O1d .5124(16) .3938(14) .462(2) .18(3) .50000 Uani
H13 .42984 .31649 .28323 .05000 1.00000 Uiso
H14 .33704 .26548 .14409 .05000 1.00000 Uiso
H15 .34080 .11249 .23549 .05000 1.00000 Uiso
H16 .23820 .02508 .15598 .05000 1.00000 Uiso
H171 .16969 .15321 .29127 .05000 1.00000 Uiso
H172 .23112 .08171 .29848 .05000 1.00000 Uiso
H18 .23520 .24278 .22120 .05000 1.00000 Uiso
H19 .39615 .28021 .42310 .05000 1.00000 Uiso
H201 .24073 .34014 .37074 .05000 1.00000 Uiso
H202 .31316 .39005 .44106 .05000 1.00000 Uiso
H203 .25323 .43425 .34928 .05000 1.00000 Uiso
H22 .24522 -.03587 .00226 .05000 1.00000 Uiso
H23 .17399 -.07743 -.15984 .05000 1.00000 Uiso
H24 .04761 -.02854 -.23625 .05000 1.00000 Uiso
H25 -.00466 .06445 -.15670 .05000 1.00000 Uiso
H26 .06710 .11467 -.00244 .05000 1.00000 Uiso
H01a .50213 .13761 .55544 .05000 1.00000 Uiso
H11a .42654 .01723 .41565 .05000 1.00000 Uiso
H12a .43224 .01514 .52731 .05000 1.00000 Uiso
H13a .38451 .08722 .45764 .05000 1.00000 Uiso
H01b .51975 .24940 .06819 .05000 .50000 Uiso
H02b .51027 .22084 -.03887 .05000 .50000 Uiso
H11b .41270 .33367 -.00698 .05000 .50000 Uiso
H12b .39947 .27437 -.09903 .05000 .50000 Uiso
H13b .39924 .23660 .00186 .05000 .50000 Uiso
H21b .51370 .36618 -.08000 .05000 .50000 Uiso
H22b .53861 .38587 .03384 .05000 .50000 Uiso
H23b .59370 .33225 -.00674 .05000 .50000 Uiso
H21c .22625 .15829 -.26540 .05000 .50000 Uiso
H22c .19224 .12124 -.18862 .05000 .50000 Uiso
H23c .14764 .19351 -.25955 .05000 .50000 Uiso
H31c .22061 .23880 -.03370 .05000 .50000 Uiso
H32c .20347 .32026 -.09714 .05000 .50000 Uiso
H33c .14632 .24432 -.12836 .05000 .50000 Uiso
H21d .59691 .53480 .47778 .05000 .50000 Uiso
H22d .53826 .50896 .37329 .05000 .50000 Uiso
H23d .51422 .57825 .43484 .05000 .50000 Uiso
H31d .44009 .53343 .52539 .05000 .50000 Uiso
H32d .44396 .43952 .56080 .05000 .50000 Uiso
H33d .51356 .50133 .61266 .05000 .50000 Uiso

loop_
_atom_site_aniso_label
_atom_site_aniso_U_11
_atom_site_aniso_U_22
_atom_site_aniso_U_33
_atom_site_aniso_U_12
_atom_site_aniso_U_13
_atom_site_aniso_U_23
P1 .0315(7) .0342(8) .0275(9) -.0082(6) .0088(6) -.0003(7)
O1 .0340(18) .032(3) .037(3) -.0072(15) .0138(18) -.0042(17)
O2 .038(3) .042(3) .038(3) -.0046(17) .0150(19) -.0027(19)
O3 .0336(18) .036(3) .033(3) -.0084(16) .0080(17) .0016(17)
O4 .0328(18) .039(3) .033(3) -.0098(16) .0074(17) .0063(19)
O5 .0342(18) .033(2) .026(3) -.0039(15) .0067(17) -.0003(16)
O6 .0346(19) .042(3) .029(3) -.0070(16) .0092(17) -.0018(17)
O7 .0310(18) .040(3) .038(3) -.0069(16) .0065(18) -.0051(18)
O8 .0274(18) .056(3) .056(4) -.0100(18) .007(2) -.010(3)
O9 .045(3) .034(3) .036(3) -.0062(17) .0141(19) -.0029(18)
O10 .061(3) .033(3) .057(4) .006(2) .024(3) -.002(3)
Cl1 .0782(12) .0361(9) .0743(15) -.0113(8) .0364(10) -.0057(9)
Cl2 .0931(14) .0449(10) .0831(17) .0157(10) .0234(12) -.0113(10)
Cl3 .0786(12) .0892(14) .0692(16) .0312(11) .0276(11) -.0194(12)
Cl4 .0594(10) .0964(14) .0537(14) .0047(10) .0330(10) -.0065(10)
Cl5 .0376(7) .0497(9) .0544(12) .0101(7) .0090(7) .0045(8)
Cl6 .0301(7) .0773(13) .1027(17) -.0070(8) -.0057(8) -.0095(12)
Cl7 .0490(10) .0550(11) .139(3) -.0292(9) .0078(11) -.0027(12)
Cl8 .0524(9) .0394(9) .0782(14) -.0122(7) .0183(9) .0116(9)
C1 .032(3) .037(4) .036(4) -.003(3) .007(3) -.005(3)
C2 .042(3) .043(4) .047(5) -.002(3) .010(3) -.010(4)
C3 .050(4) .047(4) .049(5) .008(3) .004(4) -.016(4)
C4 .048(4) .069(5) .041(5) .012(4) .013(4) -.013(4)
C5 .035(3) .061(5) .047(5) .008(4) .011(3) -.010(4)
C6 .034(3) .055(4) .031(5) -.003(3) .004(3) -.008(3)
C7 .031(3) .033(3) .032(4) -.005(3) .013(3) -.005(3)
C8 .031(3) .045(4) .043(5) .000(3) .015(3) -.003(3)
C9 .028(3) .053(4) .057(5) -.000(3) .006(3) -.009(4)
C10 .037(3) .041(4) .068(6) -.014(3) .014(4) -.009(4)
C11 .037(3) .038(4) .054(5) -.008(3) .015(3) -.006(3)
C12 .031(3) .037(4) .040(4) -.006(3) .015(3) -.002(3)
C13 .038(3) .025(3) .033(4) -.005(3) .007(3) .004(3)
C14 .032(3) .031(3) .033(4) -.002(3) .006(3) -.003(3)
C15 .033(3) .034(3) .035(4) -.006(3) .004(3) .004(3)
C16 .035(3) .035(4) .051(5) -.005(3) .013(3) -.006(3)
C17 .044(4) .040(4) .052(5) -.005(3) .019(4) -.004(3)
C18 .025(3) .034(3) .044(5) -.002(3) .006(3) -.002(3)
C19 .044(3) .031(3) .030(4) -.003(3) .009(3) -.002(3)
C20 .083(5) .053(5) .084(7) .013(4) .042(5) -.004(4)
C21 .036(3) .047(4) .059(5) -.015(3) .012(3) -.011(4)
C22 .044(4) .047(5) .066(6) -.010(3) .017(4) -.016(4)
C23 .074(5) .063(5) .076(7) -.022(4) .024(5) -.034(5)
C24 .075(5) .070(6) .063(6) -.023(5) .002(5) -.027(5)
C25 .049(4) .078(6) .081(8) -.006(4) -.011(4) -.009(5)
C26 .041(4) .060(5) .075(7) -.004(3) -.001(4) -.016(4)
N1a .035(4) .032(4) .025(5) .00000 .010(3) .00000
C1a .038(3) .054(4) .042(5) -.007(3) .018(3) -.008(4)
N1b .214(16) .055(6) .014(7) .00000 .021(7) .00000
C1b .073(11) .095(13) .061(13) -.013(10) .029(10) .018(11)
C2b .089(12) .098(14) .073(16) -.024(12) .002(10) -.016(12)
C1c .156(19) .046(10) .104(16) -.003(11) .102(16) .022(10)
C2c .23(3) .086(15) .13(3) -.009(17) .15(3) .039(16)
C3c .078(9) .084(11) .031(10) .029(9) .017(8) .019(8)
O1c .150(14) .093(11) .29(3) -.001(10) .157(17) .025(13)
C1d .04(2) .126(19) .19(5) -.03(2) -.017(18) .09(4)
C2d .12(2) .18(4) .14(3) -.07(3) .044(18) -.07(3)
O1d .12(2) .145(16) .19(4) -.042(16) -.044(19) .045(17)

loop_
_atom_type_symbol
_atom_type_scat_source
_atom_type_scat_dispersion_real
_atom_type_scat_dispersion_imag
C Int._Tables_Vol_IV_Tables_2.2B_and_2.3.1 .002 .002
H Int._Tables_Vol_IV_Tables_2.2B_and_2.3.1 0 0
N Int._Tables_Vol_IV_Tables_2.2B_and_2.3.1 .004 .003
O Int._Tables_Vol_IV_Tables_2.2B_and_2.3.1 .008 .006
P Int._Tables_Vol_IV_Tables_2.2B_and_2.3.1 .09 .095
Cl Int._Tables_Vol_IV_Tables_2.2B_and_2.3.1 .132 .159

loop_
_geom_angle_atom_site_label_1
_geom_angle_atom_site_label_2
_geom_angle_atom_site_label_3
_geom_angle_site_symmetry_1
_geom_angle_site_symmetry_3
_geom_angle
O1 P1 O2 . . 90.3(3)
O1 P1 O3 . . 84.90(18)
O1 P1 O4 . . 174.12(18)
O1 P1 O5 . . 90.0(3)
O1 P1 O6 . . 95.22(18)
O2 P1 O3 . . 91.0(2)
O2 P1 O4 . . 87.3(3)
O2 P1 O5 . . 179.5(3)
O2 P1 O6 . . 88.1(3)
O3 P1 O4 . . 89.77(18)
O3 P1 O5 . . 89.4(2)
O3 P1 O6 . . 179.0(3)
O4 P1 O5 . . 92.4(3)
O4 P1 O6 . . 90.07(19)
O5 P1 O6 . . 91.5(2)
P1 O1 C1 . . 110.7(4)
P1 O2 C6 . . 111.2(5)
P1 O3 C7 . . 112.1(4)
P1 O4 C12 . . 111.5(4)
P1 O5 C13 . . 110.3(4)
P1 O6 C14 . . 113.8(4)
C15 O7 C16 . . 109.1(5)
C16 O8 C17 . . 111.4(5)
C18 O9 C19 . . 111.9(5)
C19 O10 C20 . . 113.9(6)
O1 C1 C2 . . 126.2(7)
O1 C1 C6 . . 113.7(6)
C2 C1 C6 . . 120.1(7)
Cl1 C2 C1 . . 119.3(6)
Cl1 C2 C3 . . 122.0(6)
C1 C2 C3 . . 118.6(7)
Cl2 C3 C2 . . 119.2(7)
Cl2 C3 C4 . . 120.6(7)
C2 C3 C4 . . 120.2(7)
Cl3 C4 C3 . . 120.2(6)
Cl3 C4 C5 . . 118.8(7)
C3 C4 C5 . . 121.0(8)
Cl4 C5 C4 . . 122.9(6)
Cl4 C5 C6 . . 118.7(7)
C4 C5 C6 . . 118.4(7)
O2 C6 C1 . . 112.5(6)
O2 C6 C5 . . 125.9(7)
C1 C6 C5 . . 121.6(7)
O3 C7 C8 . . 125.6(5)
O3 C7 C12 . . 113.1(4)
C8 C7 C12 . . 121.3(6)
Cl5 C8 C7 . . 119.3(5)
Cl5 C8 C9 . . 122.1(4)
C7 C8 C9 . . 118.6(6)
Cl6 C9 C8 . . 119.6(5)
Cl6 C9 C10 . . 120.7(5)
C8 C9 C10 . . 119.7(5)
Cl7 C10 C9 . . 119.5(5)
Cl7 C10 C11 . . 119.1(5)
C9 C10 C11 . . 121.3(6)
Cl8 C11 C10 . . 121.9(5)
Cl8 C11 C12 . . 119.8(4)
C10 C11 C12 . . 118.2(6)
O4 C12 C7 . . 113.4(5)
O4 C12 C11 . . 125.9(5)
C7 C12 C11 . . 120.7(5)
O5 C13 C14 . . 103.3(5)
O5 C13 C19 . . 110.9(5)
C14 C13 C19 . . 115.9(5)
O6 C14 C13 . . 104.6(4)
O6 C14 C15 . . 112.3(5)
C13 C14 C15 . . 110.0(6)
O7 C15 C14 . . 110.4(5)
O7 C15 C18 . . 109.7(4)
C14 C15 C18 . . 110.5(5)
O7 C16 O8 . . 110.9(5)
O7 C16 C21 . . 106.7(6)
O8 C16 C21 . . 110.0(5)
O8 C17 C18 . . 107.3(6)
O9 C18 C15 . . 109.4(4)
O9 C18 C17 . . 108.0(6)
C15 C18 C17 . . 109.8(5)
O9 C19 O10 . . 111.4(5)
O9 C19 C13 . . 113.6(5)
O10 C19 C13 . . 104.0(5)
C16 C21 C22 . . 118.4(5)
C16 C21 C26 . . 121.5(7)
C22 C21 C26 . . 120.1(7)
C21 C22 C23 . . 119.2(6)
C22 C23 C24 . . 119.9(9)
C23 C24 C25 . . 120.1(8)
C24 C25 C26 . . 120.5(7)
C21 C26 C25 . . 120.1(8)
C1b N1b C2b . . 109.9(11)
C1b N1b C2b 2_655 2_655 109.9(11)
C2c C1c C3c . . 113(3)
C2c C1c O1c . . 124(3)
C3c C1c O1c . . 121.6(19)
C2d C1d C3d . . 120(3)
C2d C1d O1d . . 120(4)
C3d C1d O1d . . 120(4)

loop_
_geom_bond_atom_site_label_1
_geom_bond_atom_site_label_2
_geom_bond_site_symmetry_2
_geom_bond_distance
P1 O1 . 1.736(5)
P1 O2 . 1.737(6)
P1 O3 . 1.749(4)
P1 O4 . 1.744(5)
P1 O5 . 1.683(5)
P1 O6 . 1.663(4)
O1 C1 . 1.344(8)
O2 C6 . 1.350(8)
O3 C7 . 1.338(7)
O4 C12 . 1.355(6)
O5 C13 . 1.435(6)
O6 C14 . 1.427(8)
O7 C15 . 1.432(7)
O7 C16 . 1.440(8)
O8 C16 . 1.407(9)
O8 C17 . 1.433(8)
O9 C18 . 1.445(7)
O9 C19 . 1.409(7)
O10 C19 . 1.418(7)
O10 C20 . 1.424(12)
Cl1 C2 . 1.722(8)
Cl2 C3 . 1.715(8)
Cl3 C4 . 1.729(9)
Cl4 C5 . 1.725(8)
Cl5 C8 . 1.722(7)
Cl6 C9 . 1.726(6)
Cl7 C10 . 1.724(7)
Cl8 C11 . 1.723(7)
C1 C2 . 1.385(10)
C1 C6 . 1.406(10)
C2 C3 . 1.417(11)
C3 C4 . 1.384(12)
C4 C5 . 1.405(12)
C5 C6 . 1.373(11)
C7 C8 . 1.371(7)
C7 C12 . 1.401(8)
C8 C9 . 1.405(9)
C9 C10 . 1.393(10)
C10 C11 . 1.397(8)
C11 C12 . 1.375(9)
C13 C14 . 1.516(8)
C13 C19 . 1.526(10)
C14 C15 . 1.522(8)
C15 C18 . 1.502(10)
C16 C21 . 1.518(9)
C17 C18 . 1.528(9)
C21 C22 . 1.374(11)
C21 C26 . 1.379(9)
C22 C23 . 1.400(11)
C23 C24 . 1.379(11)
C24 C25 . 1.358(14)
C25 C26 . 1.378(12)
N1a C1a . 1.469(7)
N1a C1a 2_656 1.469(7)
N1b C1b . 1.375(14)
N1b C2b . 1.53(2)
N1b C1b 2_655 1.375(14)
N1b C2b 2_655 1.53(2)
C1c C2c . 1.43(4)
C1c C3c . 1.35(4)
C1c O1c . 1.32(4)
C1d C2d . 1.44(5)
C1d C3d . 1.42(10)
C1d O1d . 1.16(4)

loop_
_geom_torsion_atom_site_label_1
_geom_torsion_atom_site_label_2
_geom_torsion_atom_site_label_3
_geom_torsion_atom_site_label_4
_geom_torsion
O2 P1 O1 C1 11.6(4)
O3 P1 O1 C1 -79.4(4)
O4 P1 O1 C1 -54(3)
O5 P1 O1 C1 -168.8(3)
O6 P1 O1 C1 99.7(4)
O1 P1 O2 C6 -11.4(4)
O3 P1 O2 C6 73.5(4)
O4 P1 O2 C6 163.3(4)
O5 P1 O2 C6 -142(22)
O6 P1 O2 C6 -106.6(4)
O1 P1 O3 C7 176.4(5)
O2 P1 O3 C7 86.2(5)
O4 P1 O3 C7 -1.1(5)
O5 P1 O3 C7 -93.5(5)
O6 P1 O3 C7 79(13)
O1 P1 O4 C12 -26(3)
O2 P1 O4 C12 -91.9(5)
O3 P1 O4 C12 -.9(5)
O5 P1 O4 C12 88.5(5)
O6 P1 O4 C12 -180.0(5)
O1 P1 O5 C13 -118.8(4)
O2 P1 O5 C13 12(22)
O3 P1 O5 C13 156.3(4)
O4 P1 O5 C13 66.5(4)
O6 P1 O5 C13 -23.6(4)
O1 P1 O6 C14 88.2(4)
O2 P1 O6 C14 178.3(4)
O3 P1 O6 C14 -175(13)
O4 P1 O6 C14 -94.3(4)
O5 P1 O6 C14 -1.9(4)
P1 O1 C1 C2 171.1(5)
P1 O1 C1 C6 -9.2(5)
P1 O2 C6 C1 8.4(5)
P1 O2 C6 C5 -171.6(5)
P1 O3 C7 C8 -175.2(6)
P1 O3 C7 C12 2.8(7)
P1 O4 C12 C7 2.7(7)
P1 O4 C12 C11 -178.5(6)
P1 O5 C13 C14 40.1(5)
P1 O5 C13 C19 164.9(4)
P1 O6 C14 C13 24.7(5)
P1 O6 C14 C15 -94.6(5)
C16 O7 C15 C14 179.4(5)
C16 O7 C15 C18 -58.7(6)
C15 O7 C16 O8 62.6(6)
C15 O7 C16 C21 -177.6(5)
C17 O8 C16 O7 -64.3(6)
C17 O8 C16 C21 178.0(5)
C16 O8 C17 C18 59.3(6)
C19 O9 C18 C15 64.6(6)
C19 O9 C18 C17 -175.9(5)
C18 O9 C19 O10 64.1(7)
C18 O9 C19 C13 -52.9(6)
C20 O10 C19 O9 60.5(7)
C20 O10 C19 C13 -176.8(5)
O1 C1 C2 Cl1 -.8(7)
O1 C1 C2 C3 179.7(5)
C6 C1 C2 Cl1 179.5(4)
C6 C1 C2 C3 -.1(8)
O1 C1 C6 O2 .5(6)
O1 C1 C6 C5 -179.4(5)
C2 C1 C6 O2 -179.7(5)
C2 C1 C6 C5 .3(8)
Cl1 C2 C3 Cl2 .8(7)
Cl1 C2 C3 C4 -179.3(5)
C1 C2 C3 Cl2 -179.7(4)
C1 C2 C3 C4 .2(9)
Cl2 C3 C4 Cl3 .5(8)
Cl2 C3 C4 C5 179.3(5)
C2 C3 C4 Cl3 -179.4(5)
C2 C3 C4 C5 -.6(9)
Cl3 C4 C5 Cl4 .8(7)
Cl3 C4 C5 C6 179.6(4)
C3 C4 C5 Cl4 -178.0(5)
C3 C4 C5 C6 .9(8)
Cl4 C5 C6 O2 -1.8(7)
Cl4 C5 C6 C1 178.2(4)
C4 C5 C6 O2 179.3(5)
C4 C5 C6 C1 -.7(8)
O3 C7 C8 Cl5 4.7(10)
O3 C7 C8 C9 -178.1(7)
C12 C7 C8 Cl5 -173.3(6)
C12 C7 C8 C9 3.9(11)
O3 C7 C12 O4 -3.6(9)
O3 C7 C12 C11 177.5(7)
C8 C7 C12 O4 174.6(7)
C8 C7 C12 C11 -4.3(11)
Cl5 C8 C9 Cl6 -4.2(10)
Cl5 C8 C9 C10 175.7(7)
C7 C8 C9 Cl6 178.6(6)
C7 C8 C9 C10 -1.4(11)
Cl6 C9 C10 Cl7 -1.0(10)
Cl6 C9 C10 C11 179.2(7)
C8 C9 C10 Cl7 179.1(6)
C8 C9 C10 C11 -.7(12)
Cl7 C10 C11 Cl8 2.1(10)
Cl7 C10 C11 C12 -179.4(6)
C9 C10 C11 Cl8 -178.0(7)
C9 C10 C11 C12 .5(12)
Cl8 C11 C12 O4 1.8(11)
Cl8 C11 C12 C7 -179.5(6)
C10 C11 C12 O4 -176.7(7)
C10 C11 C12 C7 2.0(11)
O5 C13 C14 O6 -39.4(6)
O5 C13 C14 C15 81.5(6)
C19 C13 C14 O6 -160.9(5)
C19 C13 C14 C15 -40.0(6)
O5 C13 C19 O9 -75.7(5)
O5 C13 C19 O10 163.1(4)
C14 C13 C19 O9 41.7(7)
C14 C13 C19 O10 -79.6(6)
O6 C14 C15 O7 -71.9(6)
O6 C14 C15 C18 166.6(5)
C13 C14 C15 O7 172.0(5)
C13 C14 C15 C18 50.5(6)
O7 C15 C18 O9 174.7(5)
O7 C15 C18 C17 56.3(6)
C14 C15 C18 O9 -63.3(6)
C14 C15 C18 C17 178.3(5)
O7 C16 C21 C22 80.1(8)
O7 C16 C21 C26 -98.7(8)
O8 C16 C21 C22 -159.5(7)
O8 C16 C21 C26 21.6(9)
O8 C17 C18 O9 -174.4(5)
O8 C17 C18 C15 -55.2(6)
C16 C21 C22 C23 -178.4(7)
C26 C21 C22 C23 .4(12)
C16 C21 C26 C25 -178.6(8)
C22 C21 C26 C25 2.6(12)
C21 C22 C23 C24 -3.1(13)
C22 C23 C24 C25 2.7(14)
C23 C24 C25 C26 .3(15)
C24 C25 C26 C21 -3.0(14)
